data_4342679
loop_
_publ_author_name
'Ortega-Villar, Norma'
'Guerrero-Estrada, Areli Yesareth'
'Pi\~neiro-L\'opez, Luc\'ia'
'Mu\~noz, M Carmen'
'Flores-\'Alamo, Marcos'
'Moreno-Esparza, Rafael'
'Real, Jos\'e A'
'Ugalde-Sald\'ivar, V\'ictor M'

_publ_section_title
;
 Spin Crossover Behavior in a Series of Iron(III) Alkoxide Complexes.
;
_journal_issue 7
_journal_name_full 'Inorganic chemistry'
_journal_page_first 3413
_journal_page_last 3421
_journal_paper_doi 10.1021/ic503081x
_journal_volume 54
_journal_year 2015
_chemical_formula_moiety 'C31 H38 Fe N5 O, 2(F6 P)'
_chemical_formula_sum 'C31 H38 F12 Fe N5 O P2'
_chemical_formula_weight 842.45
_chemical_name_systematic
;
 ?
;
_space_group_IT_number 61
_symmetry_cell_setting orthorhombic
_symmetry_Int_Tables_number 61
_symmetry_space_group_name_Hall '-P 2ac 2ab'
_symmetry_space_group_name_H-M 'P b c a'
_atom_sites_solution_hydrogens geom
_audit_conform_dict_location ftp://ftp.iucr.org/pub/cif_core.dic
_audit_conform_dict_name cif_core.dic
_audit_conform_dict_version 2.4.3
_audit_creation_date 2014-05-20T14:05:38-00:00
_audit_creation_method 'WinGX routine CIF_UPDATE'
_cell_angle_alpha 90
_cell_angle_beta 90
_cell_angle_gamma 90
_cell_formula_units_Z 8
_cell_length_a 18.4705(9)
_cell_length_b 19.564(3)
_cell_length_c 19.9882(11)
_cell_measurement_reflns_used 5586
_cell_measurement_temperature 298(2)
_cell_measurement_theta_max 25.9984
_cell_measurement_theta_min 3.407
_cell_volume 7222.9(12)
_computing_cell_refinement
;
        CrysAlisPro, Agilent Technologies,
        Version 1.171.35.19 (release 27-10-2011 CrysAlis171 .NET)
        (compiled Oct 27 2011,15:02:11)
;
_computing_data_collection
;
        CrysAlisPro, Agilent Technologies,
        Version 1.171.35.19 (release 27-10-2011 CrysAlis171 .NET)
        (compiled Oct 27 2011,15:02:11)
;
_computing_data_reduction
;
        CrysAlisPro, Agilent Technologies,
        Version 1.171.35.19 (release 27-10-2011 CrysAlis171 .NET)
        (compiled Oct 27 2011,15:02:11)
;
_computing_structure_refinement 'SHELXL-2013 (Sheldrick, 2008)'
_diffrn_ambient_temperature 298(2)
_diffrn_detector_area_resol_mean 10.4685
_diffrn_measured_fraction_theta_full 0.998
_diffrn_measured_fraction_theta_max 0.997
_diffrn_measurement_device_type 'Xcalibur, Atlas, Gemini'
_diffrn_measurement_method '\w scans'
_diffrn_orient_matrix_UB_11 -0.0365949
_diffrn_orient_matrix_UB_12 0.009909
_diffrn_orient_matrix_UB_13 -0.0045311
_diffrn_orient_matrix_UB_21 0.0106947
_diffrn_orient_matrix_UB_22 0.0347394
_diffrn_orient_matrix_UB_23 -0.0009483
_diffrn_orient_matrix_UB_31 0.004402
_diffrn_orient_matrix_UB_32 -0.002209
_diffrn_orient_matrix_UB_33 -0.0352106
_diffrn_radiation_monochromator graphite
_diffrn_radiation_type MoK\a
_diffrn_radiation_wavelength 0.71073
_diffrn_reflns_av_R_equivalents 0.0603
_diffrn_reflns_av_unetI/netI 0.1749
_diffrn_reflns_Laue_measured_fraction_full 0.998
_diffrn_reflns_Laue_measured_fraction_max 0.997
_diffrn_reflns_limit_h_max 22
_diffrn_reflns_limit_h_min -22
_diffrn_reflns_limit_k_max 24
_diffrn_reflns_limit_k_min -18
_diffrn_reflns_limit_l_max 24
_diffrn_reflns_limit_l_min -23
_diffrn_reflns_number 34616
_diffrn_reflns_point_group_measured_fraction_full 0.998
_diffrn_reflns_point_group_measured_fraction_max 0.997
_diffrn_reflns_theta_full 25.242
_diffrn_reflns_theta_max 26.086
_diffrn_reflns_theta_min 3.413
_exptl_absorpt_coefficient_mu 0.602
_exptl_absorpt_correction_T_max 0.937
_exptl_absorpt_correction_T_min 0.844
_exptl_absorpt_correction_type analytical
_exptl_absorpt_process_details
;
        CrysAlisPro, Agilent Technologies,
        Version 1.171.35.19 (release 27-10-2011 CrysAlis171 .NET)
        (compiled Oct 27 2011,15:02:11)
Analytical numeric absorption correction using a multifaceted crystal
                        model based on expressions derived by R.C. Clark & J.S.
        (Clark, R. C. & Reid, J. S. (1995). Acta Cryst. A51, 887-897)
;
_exptl_crystal_colour 'dark brown'
_exptl_crystal_density_diffrn 1.549
_exptl_crystal_description prism
_exptl_crystal_F_000 3448
_exptl_crystal_size_max 0.4139
_exptl_crystal_size_mid 0.3592
_exptl_crystal_size_min 0.1068
_refine_diff_density_max 0.573
_refine_diff_density_min -0.435
_refine_diff_density_rms 0.059
_refine_ls_extinction_method none
_refine_ls_goodness_of_fit_ref 1.011
_refine_ls_hydrogen_treatment constr
_refine_ls_matrix_type full
_refine_ls_number_parameters 470
_refine_ls_number_reflns 7151
_refine_ls_number_restraints 0
_refine_ls_restrained_S_all 1.011
_refine_ls_R_factor_all 0.1037
_refine_ls_R_factor_gt 0.0547
_refine_ls_shift/su_max 0.001
_refine_ls_shift/su_mean 0
_refine_ls_structure_factor_coef Fsqd
_refine_ls_weighting_details 'w=1/[\s^2^(Fo^2^)+(0.0566P)^2^+7.5082P] where P=(Fo^2^+2Fc^2^)/3'
_refine_ls_weighting_scheme calc
_refine_ls_wR_factor_gt 0.1216
_refine_ls_wR_factor_ref 0.1486
_reflns_number_gt 4333
_reflns_number_total 7151
_reflns_threshold_expression 'I > 2\s(I)'
_cod_data_source_file ic503081x_si_008.cif
_cod_data_source_block febzbuto-300k-RF
_cod_depositor_comments 'Adding full bibliography for 4342677--4342686.cif.'
_cod_original_cell_volume 7222.9(11)
_cod_database_code 4342679

loop_
_symmetry_equiv_pos_as_xyz
'x, y, z'
'-x+1/2, -y, z+1/2'
'-x, y+1/2, -z+1/2'
'x+1/2, -y+1/2, -z'
'-x, -y, -z'
'x-1/2, y, -z-1/2'
'x, -y-1/2, z-1/2'
'-x-1/2, y-1/2, z'

loop_
_atom_site_label
_atom_site_type_symbol
_atom_site_fract_x
_atom_site_fract_y
_atom_site_fract_z
_atom_site_U_iso_or_equiv
_atom_site_adp_type
_atom_site_occupancy
_atom_site_calc_flag
C1 C 0.6684(2) 0.5979(2) 0.9296(2) 0.0641(11) Uani 1 d
H1 H 0.6507 0.5793 0.89 0.077 Uiso 1 calc
O01 O 0.74406(15) 0.59766(14) 0.78473(13) 0.0604(7) Uani 1 d
C2 C 0.6312(2) 0.5865(3) 0.9877(3) 0.0771(14) Uani 1 d
H2 H 0.5899 0.5594 0.9881 0.092 Uiso 1 calc
C3 C 0.6562(3) 0.6158(3) 1.0449(3) 0.0793(15) Uani 1 d
H3 H 0.6313 0.6095 1.0848 0.095 Uiso 1 calc
C4 C 0.7176(2) 0.6543(2) 1.0440(2) 0.0592(11) Uani 1 d
H4 H 0.7344 0.6749 1.083 0.071 Uiso 1 calc
C5 C 0.7545(2) 0.66236(19) 0.98475(18) 0.0462(9) Uani 1 d
C6 C 0.82650(19) 0.69830(19) 0.97928(16) 0.0462(9) Uani 1 d
H6A H 0.8295 0.7345 1.0124 0.055 Uiso 1 calc
H6B H 0.8655 0.6662 0.9875 0.055 Uiso 1 calc
C7 C 0.7930(2) 0.79297(19) 0.90691(18) 0.0480(9) Uani 1 d
H7A H 0.827 0.8297 0.8982 0.058 Uiso 1 calc
H7B H 0.7704 0.8019 0.9499 0.058 Uiso 1 calc
C8 C 0.73590(19) 0.79367(19) 0.85396(17) 0.0454(9) Uani 1 d
C9 C 0.6937(2) 0.8510(2) 0.8429(2) 0.0655(12) Uani 1 d
H9 H 0.7003 0.8902 0.8686 0.079 Uiso 1 calc
C10 C 0.6418(3) 0.8495(3) 0.7935(3) 0.0787(14) Uani 1 d
H10 H 0.6131 0.8876 0.7853 0.094 Uiso 1 calc
C11 C 0.6329(2) 0.7915(3) 0.7567(2) 0.0708(13) Uani 1 d
H11 H 0.5986 0.7898 0.7226 0.085 Uiso 1 calc
C12 C 0.6747(2) 0.7362(2) 0.7704(2) 0.0594(11) Uani 1 d
H12 H 0.6679 0.6964 0.7457 0.071 Uiso 1 calc
C13 C 0.91068(19) 0.7356(2) 0.88990(17) 0.0459(9) Uani 1 d
H13A H 0.9386 0.6961 0.9039 0.055 Uiso 1 calc
H13B H 0.9314 0.7759 0.9107 0.055 Uiso 1 calc
C14 C 0.91335(19) 0.74241(19) 0.81443(17) 0.0475(9) Uani 1 d
H14A H 0.8902 0.7849 0.8014 0.057 Uiso 1 calc
H14B H 0.9635 0.7443 0.8 0.057 Uiso 1 calc
C21 C 0.84740(19) 0.7051(2) 0.71259(16) 0.0453(9) Uani 1 d
H21A H 0.8244 0.7494 0.7172 0.054 Uiso 1 calc
H21B H 0.8102 0.6727 0.6996 0.054 Uiso 1 calc
C22 C 0.9023(2) 0.7094(2) 0.65644(17) 0.0468(9) Uani 1 d
C27 C 0.9503(2) 0.7632(2) 0.64993(19) 0.0628(11) Uani 1 d
H27 H 0.9501 0.7982 0.6814 0.075 Uiso 1 calc
C26 C 0.9989(3) 0.7654(3) 0.5967(2) 0.0777(14) Uani 1 d
H26 H 1.0309 0.8018 0.5927 0.093 Uiso 1 calc
C25 C 0.9994(3) 0.7144(3) 0.5506(2) 0.0800(15) Uani 1 d
H25 H 1.0317 0.716 0.5149 0.096 Uiso 1 calc
C24 C 0.9529(3) 0.6609(3) 0.5564(2) 0.0781(14) Uani 1 d
H24 H 0.9539 0.6259 0.5249 0.094 Uiso 1 calc
C23 C 0.9040(3) 0.6582(2) 0.6089(2) 0.0638(11) Uani 1 d
H23 H 0.8721 0.6216 0.6121 0.077 Uiso 1 calc
C15 C 0.9248(2) 0.62424(19) 0.77292(18) 0.0480(9) Uani 1 d
H15A H 0.9738 0.6402 0.7654 0.058 Uiso 1 calc
H15B H 0.9101 0.5984 0.7338 0.058 Uiso 1 calc
C16 C 0.92428(19) 0.57798(17) 0.83252(17) 0.0414(8) Uani 1 d
C17 C 0.9792(2) 0.5321(2) 0.8436(2) 0.0541(10) Uani 1 d
H17 H 1.0196 0.5312 0.8158 0.065 Uiso 1 calc
C18 C 0.9735(3) 0.4872(2) 0.8967(2) 0.0691(12) Uani 1 d
H18 H 1.0101 0.4558 0.9054 0.083 Uiso 1 calc
C19 C 0.9136(3) 0.4896(2) 0.9359(2) 0.0667(12) Uani 1 d
H19 H 0.9086 0.4593 0.9715 0.08 Uiso 1 calc
C20 C 0.8611(2) 0.5360(2) 0.92322(19) 0.0571(10) Uani 1 d
H20 H 0.8206 0.5372 0.9508 0.069 Uiso 1 calc
Fe1 Fe 0.78811(3) 0.65289(3) 0.84271(2) 0.04323(17) Uani 1 d
P1 P 0.62956(6) 0.66499(6) 0.57745(6) 0.0617(3) Uani 1 d
P2 P 0.98169(6) 0.94704(5) 0.84214(6) 0.0552(3) Uani 1 d
F1 F 0.6635(2) 0.59423(18) 0.5611(2) 0.1490(16) Uani 1 d
F2 F 0.70386(15) 0.69136(17) 0.60722(16) 0.1059(10) Uani 1 d
F3 F 0.59354(16) 0.73619(14) 0.59428(14) 0.0911(9) Uani 1 d
F4 F 0.55459(14) 0.63931(14) 0.54705(13) 0.0809(8) Uani 1 d
F5 F 0.65078(15) 0.6928(2) 0.50620(13) 0.1098(11) Uani 1 d
F6 F 0.6056(2) 0.63931(18) 0.64926(14) 0.1247(14) Uani 1 d
F7 F 0.9671(2) 0.91743(18) 0.76968(16) 0.1205(12) Uani 1 d
F8 F 1.06147(14) 0.96504(16) 0.82057(18) 0.1032(10) Uani 1 d
F9 F 0.9982(2) 0.97598(18) 0.91271(14) 0.1176(12) Uani 1 d
F10 F 0.90212(15) 0.92800(19) 0.8617(2) 0.1283(13) Uani 1 d
F11 F 1.00855(16) 0.87398(14) 0.86550(18) 0.1058(11) Uani 1 d
F12 F 0.95545(15) 1.01943(13) 0.81793(15) 0.0880(8) Uani 1 d
N1 N 0.72942(15) 0.63469(16) 0.92761(16) 0.0493(8) Uani 1 d
N2 N 0.83348(14) 0.72747(14) 0.91102(13) 0.0387(7) Uani 1 d
N3 N 0.72609(14) 0.73669(15) 0.81868(14) 0.0441(7) Uani 1 d
N4 N 0.87640(15) 0.68418(14) 0.78031(13) 0.0398(7) Uani 1 d
N5 N 0.86553(16) 0.58078(15) 0.87180(14) 0.0445(7) Uani 1 d
C31 C 0.6634(4) 0.4314(4) 0.6443(4) 0.156(3) Uani 1 d
H31A H 0.619 0.4491 0.6624 0.234 Uiso 1 calc
H31B H 0.656 0.3852 0.6297 0.234 Uiso 1 calc
H31C H 0.6782 0.459 0.607 0.234 Uiso 1 calc
C30 C 0.7175(4) 0.4328(4) 0.6940(4) 0.132(3) Uani 1 d
H30A H 0.7612 0.4118 0.6766 0.158 Uiso 1 calc
H30B H 0.7015 0.4062 0.7322 0.158 Uiso 1 calc
C28 C 0.7300(7) 0.5325(4) 0.7640(5) 0.211(6) Uani 1 d
H28A H 0.7579 0.5048 0.7949 0.253 Uiso 1 calc
H28B H 0.6799 0.5258 0.777 0.253 Uiso 1 calc
C29 C 0.7342(7) 0.5037(4) 0.7163(5) 0.220(5) Uani 1 d
H29A H 0.7846 0.5094 0.7038 0.264 Uiso 1 calc
H29B H 0.7073 0.5319 0.6851 0.264 Uiso 1 calc

loop_
_atom_site_aniso_label
_atom_site_aniso_U_11
_atom_site_aniso_U_22
_atom_site_aniso_U_33
_atom_site_aniso_U_23
_atom_site_aniso_U_13
_atom_site_aniso_U_12
C1 0.046(2) 0.068(3) 0.078(3) -0.004(2) 0.001(2) -0.004(2)
O01 0.0739(18) 0.0542(16) 0.0529(16) -0.0124(13) -0.0064(14) -0.0040(15)
C2 0.044(2) 0.080(3) 0.107(4) 0.011(3) 0.019(3) -0.005(2)
C3 0.064(3) 0.091(4) 0.083(4) 0.025(3) 0.036(3) 0.004(3)
C4 0.058(2) 0.072(3) 0.047(2) 0.008(2) 0.0129(19) 0.008(2)
C5 0.048(2) 0.049(2) 0.042(2) 0.0051(17) 0.0066(18) 0.0014(18)
C6 0.052(2) 0.056(2) 0.0306(18) 0.0005(16) -0.0025(16) -0.0027(19)
C7 0.051(2) 0.048(2) 0.044(2) -0.0077(17) 0.0037(18) -0.0030(18)
C8 0.045(2) 0.054(2) 0.038(2) 0.0011(17) 0.0053(16) 0.0002(18)
C9 0.074(3) 0.054(2) 0.068(3) -0.001(2) -0.001(2) 0.008(2)
C10 0.072(3) 0.090(4) 0.074(3) 0.016(3) -0.003(3) 0.025(3)
C11 0.052(2) 0.105(4) 0.055(3) 0.005(3) -0.004(2) 0.011(3)
C12 0.047(2) 0.081(3) 0.050(2) -0.005(2) -0.0023(19) -0.006(2)
C13 0.043(2) 0.055(2) 0.040(2) -0.0020(17) -0.0005(16) -0.0105(17)
C14 0.046(2) 0.052(2) 0.044(2) -0.0012(18) 0.0092(17) -0.0104(18)
C21 0.046(2) 0.058(2) 0.0327(19) 0.0082(17) 0.0021(16) 0.0037(18)
C22 0.050(2) 0.057(2) 0.0329(18) 0.0090(18) 0.0034(16) 0.0091(19)
C27 0.073(3) 0.076(3) 0.039(2) 0.010(2) 0.005(2) -0.010(2)
C26 0.070(3) 0.108(4) 0.055(3) 0.028(3) 0.009(2) -0.016(3)
C25 0.075(3) 0.117(4) 0.049(3) 0.027(3) 0.017(2) 0.022(3)
C24 0.105(4) 0.084(3) 0.045(3) 0.003(2) 0.016(3) 0.027(3)
C23 0.086(3) 0.062(3) 0.044(2) 0.006(2) 0.010(2) 0.003(2)
C15 0.050(2) 0.053(2) 0.041(2) 0.0038(17) 0.0094(17) 0.0104(18)
C16 0.043(2) 0.0420(19) 0.039(2) 0.0027(16) -0.0018(16) -0.0013(16)
C17 0.051(2) 0.056(2) 0.056(2) 0.000(2) -0.0011(19) 0.006(2)
C18 0.072(3) 0.061(3) 0.074(3) 0.012(2) -0.011(3) 0.018(2)
C19 0.087(3) 0.055(3) 0.057(3) 0.020(2) -0.003(2) 0.003(2)
C20 0.067(3) 0.056(2) 0.048(2) 0.012(2) 0.005(2) -0.003(2)
Fe1 0.0479(3) 0.0458(3) 0.0360(3) 0.0009(2) 0.0066(2) 0.0020(2)
P1 0.0655(7) 0.0696(7) 0.0500(6) -0.0021(5) -0.0085(5) -0.0015(6)
P2 0.0500(6) 0.0539(6) 0.0617(7) 0.0085(5) -0.0053(5) 0.0018(5)
F1 0.156(3) 0.110(3) 0.181(4) -0.055(3) -0.078(3) 0.063(2)
F2 0.0811(19) 0.131(3) 0.106(2) -0.002(2) -0.0360(17) -0.0145(18)
F3 0.104(2) 0.0740(18) 0.095(2) -0.0200(16) -0.0058(16) 0.0061(16)
F4 0.0752(17) 0.0911(19) 0.0765(18) -0.0144(15) -0.0116(14) -0.0141(15)
F5 0.0856(19) 0.190(3) 0.0538(16) 0.0102(19) 0.0131(14) -0.016(2)
F6 0.180(4) 0.132(3) 0.0618(19) 0.0247(18) -0.021(2) -0.067(3)
F7 0.157(3) 0.115(3) 0.090(2) -0.0226(19) -0.039(2) 0.008(2)
F8 0.0613(16) 0.101(2) 0.147(3) 0.015(2) 0.0173(17) -0.0032(16)
F9 0.160(3) 0.129(3) 0.0641(19) -0.0160(18) -0.0240(19) 0.027(2)
F10 0.0599(17) 0.140(3) 0.185(4) 0.071(3) 0.011(2) -0.0067(18)
F11 0.098(2) 0.0601(16) 0.160(3) 0.0304(18) -0.035(2) 0.0039(15)
F12 0.0886(19) 0.0682(16) 0.107(2) 0.0216(15) -0.0029(17) 0.0186(15)
N1 0.0416(17) 0.0545(19) 0.0517(19) -0.0017(15) 0.0027(14) -0.0035(15)
N2 0.0387(15) 0.0462(16) 0.0313(15) -0.0004(13) 0.0016(12) -0.0066(13)
N3 0.0401(16) 0.0564(19) 0.0357(15) -0.0032(15) 0.0013(13) -0.0025(14)
N4 0.0436(16) 0.0448(16) 0.0309(15) 0.0031(13) 0.0029(12) 0.0031(14)
N5 0.0484(17) 0.0467(17) 0.0384(16) 0.0064(14) 0.0016(14) -0.0012(14)
C31 0.103(5) 0.197(8) 0.167(7) -0.087(6) -0.018(5) 0.055(5)
C30 0.145(6) 0.120(5) 0.130(6) -0.054(5) -0.028(5) 0.027(5)
C28 0.393(16) 0.080(5) 0.160(8) -0.048(5) 0.136(9) -0.056(7)
C29 0.353(15) 0.128(7) 0.180(9) -0.094(7) -0.037(10) -0.041(9)

loop_
_atom_type_symbol
_atom_type_description
_atom_type_scat_dispersion_real
_atom_type_scat_dispersion_imag
_atom_type_scat_source
C C 0.0033 0.0016 'International Tables Vol C Tables 4.2.6.8 and 6.1.1.4'
H H 0 0 'International Tables Vol C Tables 4.2.6.8 and 6.1.1.4'
O O 0.0106 0.006 'International Tables Vol C Tables 4.2.6.8 and 6.1.1.4'
Fe Fe 0.3463 0.8444 'International Tables Vol C Tables 4.2.6.8 and 6.1.1.4'
P P 0.1023 0.0942 'International Tables Vol C Tables 4.2.6.8 and 6.1.1.4'
F F 0.0171 0.0103 'International Tables Vol C Tables 4.2.6.8 and 6.1.1.4'
N N 0.0061 0.0033 'International Tables Vol C Tables 4.2.6.8 and 6.1.1.4'

loop_
_exptl_crystal_face_index_h
_exptl_crystal_face_index_k
_exptl_crystal_face_index_l
_exptl_crystal_face_perp_dist
-2 -26 9 0.1164
1 27 5 0.1705
3 -1 -28 0.1662
-3 1 28 0.1662
25 -7 -2 0.0534
-25 7 2 0.0534

loop_
_geom_angle_atom_site_label_1
_geom_angle_atom_site_label_2
_geom_angle_atom_site_label_3
_geom_angle
N1 C1 C2 122.3(4)
N1 C1 H1 118.8
C2 C1 H1 118.8
C28 O01 Fe1 148.3(6)
C3 C2 C1 118.4(4)
C3 C2 H2 120.8
C1 C2 H2 120.8
C2 C3 C4 120.4(4)
C2 C3 H3 119.8
C4 C3 H3 119.8
C3 C4 C5 119.0(4)
C3 C4 H4 120.5
C5 C4 H4 120.5
N1 C5 C4 121.0(4)
N1 C5 C6 115.4(3)
C4 C5 C6 123.5(3)
N2 C6 C5 108.8(3)
N2 C6 H6A 109.9
C5 C6 H6A 109.9
N2 C6 H6B 109.9
C5 C6 H6B 109.9
H6A C6 H6B 108.3
N2 C7 C8 113.7(3)
N2 C7 H7A 108.8
C8 C7 H7A 108.8
N2 C7 H7B 108.8
C8 C7 H7B 108.8
H7A C7 H7B 107.7
N3 C8 C9 121.2(4)
N3 C8 C7 117.6(3)
C9 C8 C7 121.2(4)
C10 C9 C8 119.2(4)
C10 C9 H9 120.4
C8 C9 H9 120.4
C11 C10 C9 119.3(4)
C11 C10 H10 120.3
C9 C10 H10 120.3
C12 C11 C10 119.1(4)
C12 C11 H11 120.5
C10 C11 H11 120.5
N3 C12 C11 122.5(4)
N3 C12 H12 118.7
C11 C12 H12 118.7
N2 C13 C14 108.7(3)
N2 C13 H13A 109.9
C14 C13 H13A 109.9
N2 C13 H13B 109.9
C14 C13 H13B 109.9
H13A C13 H13B 108.3
N4 C14 C13 111.9(3)
N4 C14 H14A 109.2
C13 C14 H14A 109.2
N4 C14 H14B 109.2
C13 C14 H14B 109.2
H14A C14 H14B 107.9
N4 C21 C22 116.2(3)
N4 C21 H21A 108.2
C22 C21 H21A 108.2
N4 C21 H21B 108.2
C22 C21 H21B 108.2
H21A C21 H21B 107.4
C27 C22 C23 118.2(4)
C27 C22 C21 122.8(4)
C23 C22 C21 119.0(4)
C22 C27 C26 120.6(4)
C22 C27 H27 119.7
C26 C27 H27 119.7
C25 C26 C27 120.0(5)
C25 C26 H26 120
C27 C26 H26 120
C26 C25 C24 120.2(4)
C26 C25 H25 119.9
C24 C25 H25 119.9
C25 C24 C23 120.4(5)
C25 C24 H24 119.8
C23 C24 H24 119.8
C22 C23 C24 120.6(4)
C22 C23 H23 119.7
C24 C23 H23 119.7
N4 C15 C16 113.3(3)
N4 C15 H15A 108.9
C16 C15 H15A 108.9
N4 C15 H15B 108.9
C16 C15 H15B 108.9
H15A C15 H15B 107.7
N5 C16 C17 122.0(3)
N5 C16 C15 116.5(3)
C17 C16 C15 121.3(3)
C16 C17 C18 118.9(4)
C16 C17 H17 120.6
C18 C17 H17 120.6
C19 C18 C17 119.0(4)
C19 C18 H18 120.5
C17 C18 H18 120.5
C20 C19 C18 120.0(4)
C20 C19 H19 120
C18 C19 H19 120
N5 C20 C19 122.3(4)
N5 C20 H20 118.9
C19 C20 H20 118.9
O01 Fe1 N1 101.08(13)
O01 Fe1 N3 94.43(12)
N1 Fe1 N3 92.14(12)
O01 Fe1 N5 94.82(12)
N1 Fe1 N5 90.82(12)
N3 Fe1 N5 169.56(12)
O01 Fe1 N4 98.18(12)
N1 Fe1 N4 159.45(12)
N3 Fe1 N4 93.45(11)
N5 Fe1 N4 80.45(11)
O01 Fe1 N2 174.33(12)
N1 Fe1 N2 78.42(11)
N3 Fe1 N2 79.97(11)
N5 Fe1 N2 90.84(11)
N4 Fe1 N2 83.11(10)
F1 P1 F5 91.0(2)
F1 P1 F3 178.8(2)
F5 P1 F3 89.59(19)
F1 P1 F2 91.1(2)
F5 P1 F2 90.66(18)
F3 P1 F2 89.87(18)
F1 P1 F6 91.2(2)
F5 P1 F6 177.6(2)
F3 P1 F6 88.23(19)
F2 P1 F6 90.27(18)
F1 P1 F4 89.41(18)
F5 P1 F4 88.88(16)
F3 P1 F4 89.61(16)
F2 P1 F4 179.31(19)
F6 P1 F4 90.17(17)
F9 P2 F10 92.6(2)
F9 P2 F12 90.68(18)
F10 P2 F12 90.09(17)
F9 P2 F8 89.0(2)
F10 P2 F8 178.4(2)
F12 P2 F8 90.16(16)
F9 P2 F7 178.5(2)
F10 P2 F7 88.9(2)
F12 P2 F7 89.74(18)
F8 P2 F7 89.5(2)
F9 P2 F11 89.98(19)
F10 P2 F11 90.33(18)
F12 P2 F11 179.2(2)
F8 P2 F11 89.40(17)
F7 P2 F11 89.59(19)
C1 N1 C5 118.8(3)
C1 N1 Fe1 124.4(3)
C5 N1 Fe1 116.9(2)
C6 N2 C7 109.8(3)
C6 N2 C13 112.5(3)
C7 N2 C13 111.9(3)
C6 N2 Fe1 106.7(2)
C7 N2 Fe1 110.6(2)
C13 N2 Fe1 105.20(19)
C8 N3 C12 118.6(3)
C8 N3 Fe1 117.9(2)
C12 N3 Fe1 123.4(3)
C15 N4 C14 111.9(3)
C15 N4 C21 109.8(3)
C14 N4 C21 111.4(3)
C15 N4 Fe1 106.9(2)
C14 N4 Fe1 107.46(19)
C21 N4 Fe1 109.2(2)
C16 N5 C20 117.9(3)
C16 N5 Fe1 114.7(2)
C20 N5 Fe1 127.3(3)
C30 C31 H31A 109.5
C30 C31 H31B 109.5
H31A C31 H31B 109.5
C30 C31 H31C 109.5
H31A C31 H31C 109.5
H31B C31 H31C 109.5
C31 C30 C29 112.1(8)
C31 C30 H30A 109.2
C29 C30 H30A 109.2
C31 C30 H30B 109.2
C29 C30 H30B 109.2
H30A C30 H30B 107.9
C29 C28 O01 136.1(9)
C29 C28 H28A 103.1
O01 C28 H28A 103.1
C29 C28 H28B 103.1
O01 C28 H28B 103.1
H28A C28 H28B 105.1
C28 C29 C30 135.6(11)
C28 C29 H29A 103.3
C30 C29 H29A 103.3
C28 C29 H29B 103.3
C30 C29 H29B 103.3
H29A C29 H29B 105.2

loop_
_geom_bond_atom_site_label_1
_geom_bond_atom_site_label_2
_geom_bond_distance
C1 N1 1.338(5)
C1 C2 1.368(6)
C1 H1 0.93
O01 C28 1.365(7)
O01 Fe1 1.781(3)
C2 C3 1.359(7)
C2 H2 0.93
C3 C4 1.362(6)
C3 H3 0.93
C4 C5 1.375(5)
C4 H4 0.93
C5 N1 1.346(5)
C5 C6 1.509(5)
C6 N2 1.485(4)
C6 H6A 0.97
C6 H6B 0.97
C7 N2 1.486(4)
C7 C8 1.494(5)
C7 H7A 0.97
C7 H7B 0.97
C8 N3 1.332(4)
C8 C9 1.384(5)
C9 C10 1.378(6)
C9 H9 0.93
C10 C11 1.362(7)
C10 H10 0.93
C11 C12 1.357(6)
C11 H11 0.93
C12 N3 1.353(5)
C12 H12 0.93
C13 N2 1.496(4)
C13 C14 1.515(5)
C13 H13A 0.97
C13 H13B 0.97
C14 N4 1.493(4)
C14 H14A 0.97
C14 H14B 0.97
C21 N4 1.512(4)
C21 C22 1.516(5)
C21 H21A 0.97
C21 H21B 0.97
C22 C27 1.381(5)
C22 C23 1.382(5)
C27 C26 1.392(6)
C27 H27 0.93
C26 C25 1.359(7)
C26 H26 0.93
C25 C24 1.359(7)
C25 H25 0.93
C24 C23 1.385(6)
C24 H24 0.93
C23 H23 0.93
C15 N4 1.482(4)
C15 C16 1.496(5)
C15 H15A 0.97
C15 H15B 0.97
C16 N5 1.341(4)
C16 C17 1.373(5)
C17 C18 1.382(6)
C17 H17 0.93
C18 C19 1.356(6)
C18 H18 0.93
C19 C20 1.353(6)
C19 H19 0.93
C20 N5 1.353(4)
C20 H20 0.93
Fe1 N1 2.045(3)
Fe1 N3 2.057(3)
Fe1 N5 2.091(3)
Fe1 N4 2.142(3)
Fe1 N2 2.167(3)
P1 F1 1.554(3)
P1 F5 1.574(3)
P1 F3 1.580(3)
P1 F2 1.582(3)
P1 F6 1.584(3)
P1 F4 1.593(3)
P2 F9 1.550(3)
P2 F10 1.566(3)
P2 F12 1.573(3)
P2 F8 1.575(3)
P2 F7 1.583(3)
P2 F11 1.583(3)
C31 C30 1.410(8)
C31 H31A 0.96
C31 H31B 0.96
C31 H31C 0.96
C30 C29 1.489(9)
C30 H30A 0.97
C30 H30B 0.97
C28 C29 1.111(9)
C28 H28A 0.97
C28 H28B 0.97
C29 H29A 0.97
C29 H29B 0.97

loop_
_geom_torsion_atom_site_label_1
_geom_torsion_atom_site_label_2
_geom_torsion_atom_site_label_3
_geom_torsion_atom_site_label_4
_geom_torsion
N1 C1 C2 C3 2.2(7)
C1 C2 C3 C4 -1.2(7)
C2 C3 C4 C5 -0.9(7)
C3 C4 C5 N1 2.2(6)
C3 C4 C5 C6 -174.1(4)
N1 C5 C6 N2 30.9(4)
C4 C5 C6 N2 -152.6(3)
N2 C7 C8 N3 2.1(5)
N2 C7 C8 C9 -179.3(3)
N3 C8 C9 C10 -1.5(6)
C7 C8 C9 C10 179.9(4)
C8 C9 C10 C11 0.2(7)
C9 C10 C11 C12 1.0(7)
C10 C11 C12 N3 -1.1(7)
N2 C13 C14 N4 -54.7(4)
N4 C21 C22 C27 -76.6(5)
N4 C21 C22 C23 104.6(4)
C23 C22 C27 C26 0.0(6)
C21 C22 C27 C26 -178.8(4)
C22 C27 C26 C25 0.0(7)
C27 C26 C25 C24 -0.3(7)
C26 C25 C24 C23 0.7(7)
C27 C22 C23 C24 0.3(6)
C21 C22 C23 C24 179.2(4)
C25 C24 C23 C22 -0.7(7)
N4 C15 C16 N5 23.1(5)
N4 C15 C16 C17 -161.0(3)
N5 C16 C17 C18 0.3(6)
C15 C16 C17 C18 -175.4(4)
C16 C17 C18 C19 0.5(6)
C17 C18 C19 C20 -0.9(7)
C18 C19 C20 N5 0.5(7)
C28 O01 Fe1 N1 -70.2(8)
C28 O01 Fe1 N3 -163.2(8)
C28 O01 Fe1 N5 21.6(8)
C28 O01 Fe1 N4 102.7(8)
C2 C1 N1 C5 -1.0(6)
C2 C1 N1 Fe1 179.4(3)
C4 C5 N1 C1 -1.3(6)
C6 C5 N1 C1 175.3(3)
C4 C5 N1 Fe1 178.4(3)
C6 C5 N1 Fe1 -5.1(4)
C5 C6 N2 C7 80.5(3)
C5 C6 N2 C13 -154.2(3)
C5 C6 N2 Fe1 -39.3(3)
C8 C7 N2 C6 -122.1(3)
C8 C7 N2 C13 112.3(3)
C8 C7 N2 Fe1 -4.6(3)
C14 C13 N2 C6 161.3(3)
C14 C13 N2 C7 -74.5(4)
C14 C13 N2 Fe1 45.6(3)
C9 C8 N3 C12 1.4(5)
C7 C8 N3 C12 -179.9(3)
C9 C8 N3 Fe1 -176.8(3)
C7 C8 N3 Fe1 1.9(4)
C11 C12 N3 C8 -0.1(6)
C11 C12 N3 Fe1 178.0(3)
C16 C15 N4 C14 86.8(4)
C16 C15 N4 C21 -149.0(3)
C16 C15 N4 Fe1 -30.6(3)
C13 C14 N4 C15 -84.0(3)
C13 C14 N4 C21 152.7(3)
C13 C14 N4 Fe1 33.1(3)
C22 C21 N4 C15 -46.3(4)
C22 C21 N4 C14 78.2(4)
C22 C21 N4 Fe1 -163.3(3)
C17 C16 N5 C20 -0.6(5)
C15 C16 N5 C20 175.2(3)
C17 C16 N5 Fe1 -178.1(3)
C15 C16 N5 Fe1 -2.2(4)
C19 C20 N5 C16 0.2(6)
C19 C20 N5 Fe1 177.3(3)
Fe1 O01 C28 C29 -127.5(17)
O01 C28 C29 C30 -178.7(11)
C31 C30 C29 C28 117.3(19)
